data_4028646
loop_
_publ_author_name
'Aymeric Cervi'
'Paul Aillard'
'Nourallah Hazeri'
'Laurent Petit'
'Christina L. L. Chai'
'Anthony C. Willis'
'Martin G. Banwell'

_publ_contact_author_address
;
Research School of Chemistry,
Australian National University,
Canberra, A. C. T. 0200, Australia
;
_publ_contact_author_email 'mgb@rsc.anu.edu.au '
_publ_contact_author_fax ' 61 2 6125 8114 '
_publ_contact_author_name 'Martin G. Banwell'
_publ_contact_author_phone ' 61 2 6125 8202 '
_publ_section_title
;
 Total Syntheses of the Coumarin-Containing Natural Products Pimpinellin
 and Fraxetin Using Au(I)-Catalyzed Intramolecular Hydroarylation (IMHA)
 Chemistry
;
_journal_name_full 'Journal of Organic Chemistry'
_journal_page_first 9876
_journal_page_last 9882
_journal_paper_doi 10.1021/jo401583q
_journal_volume 78
_journal_year 2013
_chemical_compound_source local
_chemical_formula_moiety 'C20 H30 O4 Si'
_chemical_formula_sum 'C20 H30 O4 Si'
_chemical_formula_weight 362.54
_space_group_IT_number 2
_symmetry_cell_setting triclinic
_symmetry_space_group_name_Hall '-P 1'
_symmetry_space_group_name_H-M 'P -1'
_atom_sites_solution_hydrogens geom
_atom_sites_solution_primary direct
_audit_creation_date 12-02-03
_audit_creation_method CRYSTALS_ver_14.11
_audit_update_record
;
2012-02-03 - Report on C20 H30 O4 Si 
             by Anthony C. Willis
             for  Aymeric Cervi and Martin Banwell

2012-02-03 - passes checkcif tests with a few warnings  
;
_cell_angle_alpha 112.714(4)
_cell_angle_beta 95.776(5)
_cell_angle_gamma 104.045(4)
_cell_formula_units_Z 4
_cell_length_a 8.5088(7)
_cell_length_b 15.6234(15)
_cell_length_c 18.1523(13)
_cell_measurement_reflns_used 20280
_cell_measurement_temperature 200
_cell_measurement_theta_max 25
_cell_measurement_theta_min 2.6
_cell_volume 2107.9(3)
_computing_cell_refinement 'DENZO/SCALEPACK (Otwinowski & Minor, 1997)'
_computing_data_collection 'COLLECT (Nonius, 2001).'
_computing_data_reduction 'DENZO/SCALEPACK (Otwinowski & Minor, 1997)'
_computing_molecular_graphics
;  
ORTEP-II (Johnson 1976) in teXsan (MSC, 1992-1997) 
;
_computing_publication_material 'CRYSTALS (Betteridge et al., 2003)'
_computing_structure_refinement 'CRYSTALS (Betteridge et al., 2003)'
_computing_structure_solution 'SIR92 (Altomare et al., 1994)'
_diffrn_ambient_temperature 200
_diffrn_measured_fraction_theta_full 0.994
_diffrn_measured_fraction_theta_max 0.994
_diffrn_measurement_device Area
_diffrn_measurement_device_type 'Nonius KappaCCD'
_diffrn_measurement_method ' \f and \w scans with CCD '
_diffrn_radiation_monochromator graphite
_diffrn_radiation_type 'Mo K\a'
_diffrn_radiation_wavelength 0.71073
_diffrn_reflns_av_R_equivalents 0.163
_diffrn_reflns_limit_h_max 10
_diffrn_reflns_limit_h_min -10
_diffrn_reflns_limit_k_max 18
_diffrn_reflns_limit_k_min -18
_diffrn_reflns_limit_l_max 21
_diffrn_reflns_limit_l_min -21
_diffrn_reflns_number 29429
_diffrn_reflns_theta_full 25.103
_diffrn_reflns_theta_max 25.103
_diffrn_reflns_theta_min 2.688
_diffrn_standards_number 0
_exptl_absorpt_coefficient_mu 0.131
_exptl_absorpt_correction_T_max 0.99
_exptl_absorpt_correction_T_min 0.83
_exptl_absorpt_correction_type multi-scan
_exptl_absorpt_process_details 'DENZO/SCALEPACK (Otwinowski & Minor, 1997)'
_exptl_crystal_colour colourless
_exptl_crystal_density_diffrn 1.142
_exptl_crystal_description needle
_exptl_crystal_F_000 784
_exptl_crystal_size_max 0.290
_exptl_crystal_size_mid 0.040
_exptl_crystal_size_min 0.040
_refine_diff_density_max 0.90
_refine_diff_density_min -0.96
_refine_ls_extinction_method none
_refine_ls_goodness_of_fit_ref 0.9392
_refine_ls_hydrogen_treatment constr
_refine_ls_matrix_type full
_refine_ls_number_parameters 451
_refine_ls_number_reflns 7464
_refine_ls_number_restraints 0
_refine_ls_R_factor_all 0.1945
_refine_ls_R_factor_gt 0.0876
_refine_ls_shift/su_max 0.0035121
_refine_ls_shift/su_mean 0.0006995
_refine_ls_structure_factor_coef Fsqd
_refine_ls_weighting_details
;
 Method= Modified Sheldrick 
 w=1/[\s^2^(F^2^) + ( 0.10P)^2^ + 2.46P] 
 ,where P=(max(Fo^2^,0) + 2Fc^2^)/3 
;
_refine_ls_weighting_scheme calc
_refine_ls_wR_factor_all 0.2514
_refine_ls_wR_factor_gt 0.1886
_refine_ls_wR_factor_ref 0.2514
_reflns_limit_h_max 10
_reflns_limit_h_min -10
_reflns_limit_k_max 17
_reflns_limit_k_min -18
_reflns_limit_l_max 21
_reflns_limit_l_min 0
_reflns_number_gt 3281
_reflns_number_total 7464
_reflns_threshold_expression I>2.0\s(I)
_oxford_diffrn_Wilson_B_factor 2.80
_oxford_diffrn_Wilson_scale 32.07
_oxford_refine_ls_r_factor_ref 0.1945
_oxford_refine_ls_scale 0.2162(3)
_oxford_reflns_number_all 7464
_oxford_reflns_threshold_expression_ref I>-10.0\s(I)
_oxford_structure_analysis_title '2031002 ban1152'
_cod_data_source_file jo401583q_si_003.cif
_cod_data_source_block ban1152
_cod_original_sg_symbol_H-M 'P -1 '
_cod_database_code 4028646

loop_
_symmetry_equiv_pos_as_xyz
x,y,z
-x,-y,-z

loop_
_atom_site_label
_atom_site_type_symbol
_atom_site_fract_x
_atom_site_fract_y
_atom_site_fract_z
_atom_site_U_iso_or_equiv
_atom_site_occupancy
_atom_site_adp_type
_atom_site_refinement_flags_posn
Si1 Si 0.3219(2) 0.30467(12) 0.99051(9) 0.0451 1.0000 Uani .
Si2 Si 0.6566(2) 0.19466(13) 0.27123(10) 0.0504 1.0000 Uani .
O1 O 0.6330(4) 0.3462(3) 0.7696(2) 0.0501 1.0000 Uani .
O2 O 0.6345(5) 0.3587(3) 0.6249(2) 0.0578 1.0000 Uani .
O3 O 0.3631(5) 0.3683(4) 0.5400(2) 0.0669 1.0000 Uani .
O4 O -0.0558(5) 0.3714(3) 0.7250(3) 0.0619 1.0000 Uani .
O5 O 0.9320(5) 0.1519(3) 0.4944(2) 0.0534 1.0000 Uani .
O6 O 0.9823(4) 0.1454(3) 0.6421(2) 0.0526 1.0000 Uani .
O7 O 0.7223(5) 0.1185(3) 0.7170(2) 0.0571 1.0000 Uani .
O8 O 0.2363(5) 0.1229(3) 0.5305(3) 0.0667 1.0000 Uani .
C1 C 0.3498(7) 0.3286(4) 0.9003(4) 0.0456 1.0000 Uani .
C2 C 0.3546(7) 0.3382(4) 0.8377(3) 0.0431 1.0000 Uani .
C3 C 0.3562(7) 0.3507(4) 0.7627(3) 0.0401 1.0000 Uani .
C4 C 0.4964(7) 0.3538(4) 0.7291(3) 0.0419 1.0000 Uani .
C5 C 0.4966(7) 0.3630(4) 0.6561(3) 0.0436 1.0000 Uani .
C6 C 0.3518(7) 0.3656(4) 0.6134(3) 0.0457 1.0000 Uani .
C7 C 0.2161(7) 0.3676(4) 0.6483(4) 0.0490 1.0000 Uani .
C8 C 0.2144(7) 0.3599(4) 0.7222(3) 0.0416 1.0000 Uani .
C9 C 0.7188(9) 0.4385(6) 0.6100(5) 0.0781 1.0000 Uani .
C10 C 0.2126(8) 0.3588(6) 0.4900(4) 0.0705 1.0000 Uani .
C11 C 0.0636(7) 0.3562(4) 0.7540(4) 0.0507 1.0000 Uani .
C12 C 0.5279(7) 0.3044(5) 1.0388(3) 0.0528 1.0000 Uani .
C13 C 0.6599(8) 0.4027(6) 1.0698(5) 0.0780 1.0000 Uani .
C14 C 0.5912(9) 0.2265(6) 0.9821(5) 0.0900 1.0000 Uani .
C15 C 0.1663(8) 0.1821(5) 0.9499(4) 0.0588 1.0000 Uani .
C16 C 0.0018(9) 0.1698(6) 0.8981(5) 0.0838 1.0000 Uani .
C17 C 0.1323(11) 0.1417(6) 1.0129(5) 0.0958 1.0000 Uani .
C18 C 0.2610(7) 0.4076(4) 1.0651(4) 0.0524 1.0000 Uani .
C19 C 0.1100(9) 0.4267(6) 1.0282(5) 0.0836 1.0000 Uani .
C20 C 0.2430(11) 0.3988(6) 1.1447(4) 0.0906 1.0000 Uani .
C21 C 0.6370(7) 0.1680(5) 0.3607(4) 0.0528 1.0000 Uani .
C22 C 0.6369(7) 0.1540(4) 0.4212(3) 0.0452 1.0000 Uani .
C23 C 0.6478(6) 0.1398(4) 0.4948(3) 0.0380 1.0000 Uani .
C24 C 0.8049(7) 0.1401(4) 0.5317(3) 0.0433 1.0000 Uani .
C25 C 0.8214(7) 0.1322(4) 0.6055(3) 0.0445 1.0000 Uani .
C26 C 0.6902(7) 0.1221(4) 0.6438(3) 0.0443 1.0000 Uani .
C27 C 0.5366(7) 0.1193(4) 0.6066(3) 0.0438 1.0000 Uani .
C28 C 0.5182(7) 0.1287(4) 0.5336(3) 0.0414 1.0000 Uani .
C29 C 1.0146(8) 0.0656(5) 0.6569(4) 0.0654 1.0000 Uani .
C30 C 0.5924(8) 0.1129(5) 0.7598(4) 0.0633 1.0000 Uani .
C31 C 0.3553(8) 0.1304(5) 0.4991(4) 0.0515 1.0000 Uani .
C32 C 0.7214(9) 0.0944(5) 0.1977(4) 0.0649 1.0000 Uani .
C33 C 0.7338(14) 0.0988(7) 0.1166(5) 0.1234 1.0000 Uani .
C34 C 0.8808(10) 0.0838(6) 0.2380(6) 0.1106 1.0000 Uani .
C35 C 0.8217(9) 0.3146(5) 0.3071(4) 0.0647 1.0000 Uani .
C36 C 0.8363(10) 0.3862(6) 0.3929(4) 0.0907 1.0000 Uani .
C37 C 0.8159(10) 0.3625(6) 0.2468(5) 0.0857 1.0000 Uani .
C38 C 0.4477(8) 0.1947(5) 0.2266(4) 0.0572 1.0000 Uani .
C39 C 0.3190(8) 0.0926(6) 0.1904(4) 0.0768 1.0000 Uani .
C40 C 0.3835(9) 0.2707(6) 0.2877(5) 0.0901 1.0000 Uani .
H71 H 0.1226 0.3742 0.6226 0.0592 1.0000 Uiso R
H91 H 0.8155 0.4278 0.5896 0.1172 1.0000 Uiso R
H92 H 0.7521 0.4972 0.6606 0.1173 1.0000 Uiso R
H93 H 0.6466 0.4448 0.5696 0.1171 1.0000 Uiso R
H101 H 0.2348 0.3544 0.4376 0.1059 1.0000 Uiso R
H102 H 0.1722 0.4139 0.5149 0.1056 1.0000 Uiso R
H103 H 0.1289 0.2989 0.4807 0.1061 1.0000 Uiso R
H111 H 0.0580 0.3414 0.7998 0.0612 1.0000 Uiso R
H121 H 0.5084 0.2909 1.0863 0.0629 1.0000 Uiso R
H131 H 0.6234 0.4518 1.1085 0.1170 1.0000 Uiso R
H132 H 0.7619 0.4011 1.0958 0.1168 1.0000 Uiso R
H133 H 0.6777 0.4169 1.0240 0.1170 1.0000 Uiso R
H141 H 0.5076 0.1646 0.9628 0.1349 1.0000 Uiso R
H142 H 0.6905 0.2245 1.0099 0.1349 1.0000 Uiso R
H143 H 0.6123 0.2399 0.9364 0.1350 1.0000 Uiso R
H151 H 0.2171 0.1383 0.9122 0.0712 1.0000 Uiso R
H161 H -0.0639 0.1016 0.8713 0.1256 1.0000 Uiso R
H162 H -0.0595 0.2065 0.9333 0.1260 1.0000 Uiso R
H163 H 0.0242 0.1934 0.8567 0.1261 1.0000 Uiso R
H171 H 0.0704 0.0737 0.9851 0.1439 1.0000 Uiso R
H172 H 0.0704 0.1766 1.0482 0.1441 1.0000 Uiso R
H173 H 0.2366 0.1503 1.0450 0.1440 1.0000 Uiso R
H181 H 0.3540 0.4668 1.0801 0.0622 1.0000 Uiso R
H191 H 0.0977 0.4867 1.0672 0.1249 1.0000 Uiso R
H192 H 0.0127 0.3732 1.0182 0.1251 1.0000 Uiso R
H193 H 0.1238 0.4316 0.9778 0.1249 1.0000 Uiso R
H201 H 0.2275 0.4569 1.1835 0.1359 1.0000 Uiso R
H202 H 0.3408 0.3890 1.1672 0.1360 1.0000 Uiso R
H203 H 0.1476 0.3441 1.1334 0.1360 1.0000 Uiso R
H271 H 0.4465 0.1105 0.6307 0.0524 1.0000 Uiso R
H291 H 1.1264 0.0867 0.6873 0.0982 1.0000 Uiso R
H292 H 0.9393 0.0446 0.6867 0.0983 1.0000 Uiso R
H293 H 1.0010 0.0120 0.6049 0.0979 1.0000 Uiso R
H301 H 0.6316 0.1130 0.8116 0.0949 1.0000 Uiso R
H302 H 0.5514 0.1681 0.7699 0.0949 1.0000 Uiso R
H303 H 0.5006 0.0535 0.7270 0.0948 1.0000 Uiso R
H311 H 0.3445 0.1374 0.4498 0.0607 1.0000 Uiso R
H321 H 0.6329 0.0337 0.1843 0.0778 1.0000 Uiso R
H331 H 0.7561 0.0419 0.0800 0.1850 1.0000 Uiso R
H332 H 0.8226 0.1558 0.1261 0.1849 1.0000 Uiso R
H333 H 0.6316 0.1033 0.0931 0.1849 1.0000 Uiso R
H341 H 0.9046 0.0280 0.2000 0.1658 1.0000 Uiso R
H342 H 0.9728 0.1412 0.2523 0.1660 1.0000 Uiso R
H343 H 0.8635 0.0751 0.2868 0.1660 1.0000 Uiso R
H351 H 0.9272 0.3005 0.3085 0.0787 1.0000 Uiso R
H361 H 0.8407 0.3551 0.4294 0.1359 1.0000 Uiso R
H362 H 0.9345 0.4410 0.4094 0.1359 1.0000 Uiso R
H363 H 0.7399 0.4078 0.3943 0.1362 1.0000 Uiso R
H371 H 0.8220 0.3184 0.1931 0.1289 1.0000 Uiso R
H372 H 0.9068 0.4217 0.2668 0.1288 1.0000 Uiso R
H373 H 0.7134 0.3780 0.2429 0.1290 1.0000 Uiso R
H381 H 0.4659 0.2132 0.1818 0.0689 1.0000 Uiso R
H391 H 0.3576 0.0467 0.1487 0.1148 1.0000 Uiso R
H392 H 0.3021 0.0726 0.2339 0.1145 1.0000 Uiso R
H393 H 0.2160 0.0956 0.1668 0.1153 1.0000 Uiso R
H401 H 0.4591 0.3347 0.3040 0.1348 1.0000 Uiso R
H402 H 0.3743 0.2587 0.3359 0.1347 1.0000 Uiso R
H403 H 0.2753 0.2668 0.2621 0.1349 1.0000 Uiso R
H501 H 0.7085 0.3578 0.7455 0.0749 1.0000 Uiso R
H505 H 1.0135 0.1404 0.5100 0.0800 1.0000 Uiso R

loop_
_atom_site_aniso_label
_atom_site_aniso_U_11
_atom_site_aniso_U_22
_atom_site_aniso_U_33
_atom_site_aniso_U_23
_atom_site_aniso_U_13
_atom_site_aniso_U_12
Si1 0.0429(10) 0.0537(11) 0.0471(10) 0.0268(8) 0.0119(7) 0.0196(8)
Si2 0.0513(11) 0.0607(12) 0.0486(10) 0.0299(9) 0.0118(8) 0.0221(9)
O1 0.039(2) 0.068(3) 0.057(2) 0.035(2) 0.0143(18) 0.027(2)
O2 0.049(3) 0.075(3) 0.069(3) 0.039(2) 0.028(2) 0.032(2)
O3 0.062(3) 0.107(4) 0.054(3) 0.047(3) 0.019(2) 0.042(3)
O4 0.046(3) 0.085(3) 0.076(3) 0.044(3) 0.017(2) 0.040(2)
O5 0.037(2) 0.078(3) 0.060(3) 0.040(2) 0.0126(19) 0.025(2)
O6 0.036(2) 0.063(3) 0.065(3) 0.032(2) 0.0007(19) 0.021(2)
O7 0.060(3) 0.080(3) 0.049(2) 0.038(2) 0.013(2) 0.034(2)
O8 0.045(3) 0.091(4) 0.072(3) 0.034(3) 0.012(2) 0.037(3)
C1 0.039(3) 0.045(4) 0.052(4) 0.020(3) 0.007(3) 0.014(3)
C2 0.037(3) 0.052(4) 0.048(3) 0.024(3) 0.010(3) 0.022(3)
C3 0.045(3) 0.035(3) 0.042(3) 0.017(3) 0.008(3) 0.014(3)
C4 0.039(3) 0.046(4) 0.046(3) 0.019(3) 0.009(3) 0.022(3)
C5 0.039(3) 0.054(4) 0.046(3) 0.025(3) 0.020(3) 0.017(3)
C6 0.054(4) 0.056(4) 0.037(3) 0.024(3) 0.015(3) 0.025(3)
C7 0.045(4) 0.047(4) 0.057(4) 0.023(3) 0.007(3) 0.018(3)
C8 0.034(3) 0.045(4) 0.042(3) 0.020(3) 0.001(2) 0.008(3)
C9 0.059(5) 0.097(6) 0.101(6) 0.068(5) 0.031(4) 0.014(4)
C10 0.078(5) 0.104(6) 0.053(4) 0.046(4) 0.014(4) 0.046(5)
C11 0.043(4) 0.068(4) 0.053(4) 0.034(3) 0.015(3) 0.024(3)
C12 0.053(4) 0.071(5) 0.050(4) 0.035(3) 0.012(3) 0.032(4)
C13 0.044(4) 0.084(6) 0.100(6) 0.042(5) -0.003(4) 0.012(4)
C14 0.075(5) 0.110(7) 0.093(6) 0.035(5) 0.013(4) 0.057(5)
C15 0.050(4) 0.065(4) 0.066(4) 0.031(3) 0.014(3) 0.019(3)
C16 0.052(5) 0.071(5) 0.108(6) 0.032(4) -0.002(4) 0.002(4)
C17 0.125(8) 0.066(5) 0.079(5) 0.033(4) 0.023(5) -0.006(5)
C18 0.049(4) 0.049(4) 0.063(4) 0.023(3) 0.018(3) 0.019(3)
C19 0.070(5) 0.096(6) 0.108(6) 0.048(5) 0.034(4) 0.053(5)
C20 0.142(8) 0.079(6) 0.073(5) 0.034(4) 0.056(5) 0.053(5)
C21 0.052(4) 0.063(4) 0.055(4) 0.028(3) 0.013(3) 0.030(3)
C22 0.042(3) 0.052(4) 0.044(3) 0.021(3) 0.006(3) 0.019(3)
C23 0.033(3) 0.046(3) 0.036(3) 0.018(3) 0.003(2) 0.016(3)
C24 0.041(3) 0.052(4) 0.049(3) 0.029(3) 0.013(3) 0.021(3)
C25 0.037(3) 0.050(4) 0.043(3) 0.017(3) -0.001(3) 0.017(3)
C26 0.041(3) 0.050(4) 0.044(3) 0.024(3) 0.004(3) 0.013(3)
C27 0.035(3) 0.052(4) 0.048(3) 0.020(3) 0.016(3) 0.018(3)
C28 0.037(3) 0.046(4) 0.043(3) 0.018(3) 0.007(3) 0.018(3)
C29 0.054(4) 0.074(5) 0.090(5) 0.052(4) 0.004(4) 0.033(4)
C30 0.083(5) 0.082(5) 0.061(4) 0.048(4) 0.042(4) 0.046(4)
C31 0.049(4) 0.069(4) 0.048(3) 0.028(3) 0.009(3) 0.033(3)
C32 0.073(5) 0.065(5) 0.060(4) 0.023(3) 0.032(4) 0.022(4)
C33 0.196(11) 0.107(8) 0.097(7) 0.051(6) 0.089(7) 0.060(7)
C34 0.077(6) 0.102(7) 0.145(8) 0.025(6) 0.027(5) 0.060(6)
C35 0.068(5) 0.077(5) 0.059(4) 0.039(4) 0.008(3) 0.026(4)
C36 0.101(7) 0.072(5) 0.077(5) 0.023(4) 0.002(5) 0.010(5)
C37 0.093(6) 0.075(5) 0.089(5) 0.050(4) 0.005(4) 0.005(5)
C38 0.055(4) 0.058(4) 0.064(4) 0.036(3) 0.002(3) 0.013(4)
C39 0.049(4) 0.098(6) 0.095(5) 0.057(5) 0.008(4) 0.019(4)
C40 0.075(6) 0.099(6) 0.116(7) 0.048(5) 0.024(5) 0.054(5)

loop_
_atom_type_symbol
_atom_type_scat_dispersion_real
_atom_type_scat_dispersion_imag
_atom_type_scat_Cromer_Mann_a1
_atom_type_scat_Cromer_Mann_b1
_atom_type_scat_Cromer_Mann_a2
_atom_type_scat_Cromer_Mann_b2
_atom_type_scat_Cromer_Mann_a3
_atom_type_scat_Cromer_Mann_b3
_atom_type_scat_Cromer_Mann_a4
_atom_type_scat_Cromer_Mann_b4
_atom_type_scat_Cromer_Mann_c
_atom_type_scat_source
C 0.0033 0.0016 2.3100 20.8439 1.0200 10.2075 1.5886 0.5687 0.8650 51.6512 0.2156 'International Tables Vol C 4.2.6.8 and 6.1.1.4'
H 0.0000 0.0000 0.4930 10.5109 0.3229 26.1257 0.1402 3.1424 0.0408 57.7998 0.0030 'International Tables Vol C 4.2.6.8 and 6.1.1.4'
O 0.0106 0.0060 3.0485 13.2771 2.2868 5.7011 1.5463 0.3239 0.8670 32.9089 0.2508 'International Tables Vol C 4.2.6.8 and 6.1.1.4'
Si 0.0817 0.0704 6.2915 2.4386 3.0353 32.3337 1.9891 0.6785 1.5410 81.6937 1.1407 'International Tables Vol C 4.2.6.8 and 6.1.1.4'

loop_
_geom_angle_atom_site_label_1
_geom_angle_atom_site_label_2
_geom_angle_atom_site_label_3
_geom_angle
_geom_angle_publ_flag
C1 Si1 C12 107.5(3) yes
C1 Si1 C15 105.2(3) yes
C12 Si1 C15 111.0(3) yes
C1 Si1 C18 108.2(3) yes
C12 Si1 C18 108.9(3) yes
C15 Si1 C18 115.6(3) yes
C21 Si2 C32 106.2(3) yes
C21 Si2 C35 107.4(3) yes
C32 Si2 C35 110.7(3) yes
C21 Si2 C38 107.8(3) yes
C32 Si2 C38 111.0(3) yes
C35 Si2 C38 113.4(3) yes
C4 O1 H501 105.4 no
C5 O2 C9 118.0(5) yes
C6 O3 C10 116.5(5) yes
C24 O5 H505 116.7 no
C25 O6 C29 117.7(4) yes
C26 O7 C30 118.4(4) yes
Si1 C1 C2 174.2(5) yes
C1 C2 C3 178.3(5) yes
C2 C3 C4 120.8(5) yes
C2 C3 C8 120.4(5) yes
C4 C3 C8 118.8(5) yes
C3 C4 O1 118.0(5) yes
C3 C4 C5 121.0(5) yes
O1 C4 C5 121.0(5) yes
C4 C5 O2 117.0(5) yes
C4 C5 C6 119.9(5) yes
O2 C5 C6 122.8(5) yes
C5 C6 O3 114.8(5) yes
C5 C6 C7 119.3(5) yes
O3 C6 C7 126.0(5) yes
C6 C7 C8 121.4(5) yes
C6 C7 H71 120.0 no
C8 C7 H71 118.6 no
C3 C8 C7 119.4(5) yes
C3 C8 C11 121.2(5) yes
C7 C8 C11 119.3(5) yes
O2 C9 H91 110.3 no
O2 C9 H92 109.1 no
H91 C9 H92 109.3 no
O2 C9 H93 109.3 no
H91 C9 H93 108.4 no
H92 C9 H93 110.5 no
O3 C10 H101 108.2 no
O3 C10 H102 111.6 no
H101 C10 H102 109.5 no
O3 C10 H103 109.4 no
H101 C10 H103 108.1 no
H102 C10 H103 110.0 no
C8 C11 O4 123.3(5) yes
C8 C11 H111 118.7 no
O4 C11 H111 117.9 no
Si1 C12 C13 112.4(4) yes
Si1 C12 C14 112.9(4) yes
C13 C12 C14 109.1(6) yes
Si1 C12 H121 105.3 no
C13 C12 H121 108.0 no
C14 C12 H121 108.9 no
C12 C13 H131 109.5 no
C12 C13 H132 110.5 no
H131 C13 H132 109.1 no
C12 C13 H133 108.4 no
H131 C13 H133 110.7 no
H132 C13 H133 108.8 no
C12 C14 H141 108.8 no
C12 C14 H142 110.8 no
H141 C14 H142 109.5 no
C12 C14 H143 109.3 no
H141 C14 H143 108.8 no
H142 C14 H143 109.6 no
Si1 C15 C16 115.5(5) yes
Si1 C15 C17 115.3(5) yes
C16 C15 C17 109.7(6) yes
Si1 C15 H151 104.8 no
C16 C15 H151 105.3 no
C17 C15 H151 105.1 no
C15 C16 H161 110.2 no
C15 C16 H162 109.2 no
H161 C16 H162 109.0 no
C15 C16 H163 109.3 no
H161 C16 H163 109.0 no
H162 C16 H163 110.2 no
C15 C17 H171 109.3 no
C15 C17 H172 109.6 no
H171 C17 H172 110.0 no
C15 C17 H173 108.7 no
H171 C17 H173 110.1 no
H172 C17 H173 109.1 no
Si1 C18 C19 114.0(5) yes
Si1 C18 C20 113.2(4) yes
C19 C18 C20 111.9(6) yes
Si1 C18 H181 105.9 no
C19 C18 H181 105.1 no
C20 C18 H181 105.8 no
C18 C19 H191 109.0 no
C18 C19 H192 108.1 no
H191 C19 H192 109.1 no
C18 C19 H193 110.4 no
H191 C19 H193 110.2 no
H192 C19 H193 110.1 no
C18 C20 H201 110.1 no
C18 C20 H202 109.9 no
H201 C20 H202 109.3 no
C18 C20 H203 108.6 no
H201 C20 H203 109.2 no
H202 C20 H203 109.8 no
Si2 C21 C22 175.0(6) yes
C21 C22 C23 176.5(6) yes
C22 C23 C24 117.8(5) yes
C22 C23 C28 124.3(5) yes
C24 C23 C28 117.8(5) yes
C23 C24 O5 118.0(5) yes
C23 C24 C25 119.0(5) yes
O5 C24 C25 123.0(5) yes
O6 C25 C24 115.2(5) yes
O6 C25 C26 122.4(5) yes
C24 C25 C26 122.1(5) yes
C25 C26 O7 117.0(5) yes
C25 C26 C27 118.6(5) yes
O7 C26 C27 124.4(5) yes
C26 C27 C28 120.1(5) yes
C26 C27 H271 119.7 no
C28 C27 H271 120.2 no
C27 C28 C23 122.2(5) yes
C27 C28 C31 118.0(5) yes
C23 C28 C31 119.7(5) yes
O6 C29 H291 109.0 no
O6 C29 H292 111.2 no
H291 C29 H292 109.6 no
O6 C29 H293 108.3 no
H291 C29 H293 109.6 no
H292 C29 H293 109.1 no
O7 C30 H301 110.4 no
O7 C30 H302 110.2 no
H301 C30 H302 108.7 no
O7 C30 H303 109.8 no
H301 C30 H303 109.5 no
H302 C30 H303 108.2 no
C28 C31 O8 123.6(5) yes
C28 C31 H311 117.2 no
O8 C31 H311 119.1 no
Si2 C32 C33 114.8(5) yes
Si2 C32 C34 111.6(5) yes
C33 C32 C34 112.1(7) yes
Si2 C32 H321 106.2 no
C33 C32 H321 105.2 no
C34 C32 H321 106.0 no
C32 C33 H331 110.3 no
C32 C33 H332 108.6 no
H331 C33 H332 109.4 no
C32 C33 H333 109.3 no
H331 C33 H333 110.0 no
H332 C33 H333 109.1 no
C32 C34 H341 109.3 no
C32 C34 H342 110.1 no
H341 C34 H342 109.3 no
C32 C34 H343 109.2 no
H341 C34 H343 109.6 no
H342 C34 H343 109.4 no
Si2 C35 C36 115.6(5) yes
Si2 C35 C37 113.4(5) yes
C36 C35 C37 111.2(6) yes
Si2 C35 H351 106.1 no
C36 C35 H351 103.9 no
C37 C35 H351 105.6 no
C35 C36 H361 109.8 no
C35 C36 H362 110.1 no
H361 C36 H362 109.9 no
C35 C36 H363 107.9 no
H361 C36 H363 109.3 no
H362 C36 H363 109.7 no
C35 C37 H371 110.3 no
C35 C37 H372 109.6 no
H371 C37 H372 109.8 no
C35 C37 H373 109.2 no
H371 C37 H373 109.2 no
H372 C37 H373 108.7 no
Si2 C38 C39 112.0(4) yes
Si2 C38 C40 112.6(5) yes
C39 C38 C40 111.0(6) yes
Si2 C38 H381 104.7 no
C39 C38 H381 108.1 no
C40 C38 H381 108.0 no
C38 C39 H391 109.9 no
C38 C39 H392 109.0 no
H391 C39 H392 110.5 no
C38 C39 H393 109.2 no
H391 C39 H393 109.6 no
H392 C39 H393 108.6 no
C38 C40 H401 109.5 no
C38 C40 H402 110.7 no
H401 C40 H402 108.9 no
C38 C40 H403 109.3 no
H401 C40 H403 109.6 no
H402 C40 H403 108.8 no

loop_
_geom_bond_atom_site_label_1
_geom_bond_atom_site_label_2
_geom_bond_distance
_geom_bond_publ_flag
Si1 C1 1.839(6) yes
Si1 C12 1.881(6) yes
Si1 C15 1.856(7) yes
Si1 C18 1.885(6) yes
Si2 C21 1.840(6) yes
Si2 C32 1.868(6) yes
Si2 C35 1.872(7) yes
Si2 C38 1.878(6) yes
O1 C4 1.367(6) yes
O1 H501 0.835 no
O2 C5 1.358(6) yes
O2 C9 1.417(7) yes
O3 C6 1.362(6) yes
O3 C10 1.435(7) yes
O4 C11 1.213(6) yes
O5 C24 1.345(6) yes
O5 H505 0.809 no
O6 C25 1.390(6) yes
O6 C29 1.454(6) yes
O7 C26 1.355(6) yes
O7 C30 1.418(7) yes
O8 C31 1.214(7) yes
C1 C2 1.206(7) yes
C2 C3 1.450(7) yes
C3 C4 1.393(7) yes
C3 C8 1.415(7) yes
C4 C5 1.387(7) yes
C5 C6 1.405(7) yes
C6 C7 1.373(8) yes
C7 C8 1.392(7) yes
C7 H71 0.929 no
C8 C11 1.457(7) yes
C9 H91 0.960 no
C9 H92 0.968 no
C9 H93 0.959 no
C10 H101 0.967 no
C10 H102 0.968 no
C10 H103 0.971 no
C11 H111 0.946 no
C12 C13 1.518(9) yes
C12 C14 1.515(9) yes
C12 H121 0.984 no
C13 H131 0.961 no
C13 H132 0.956 no
C13 H133 0.956 no
C14 H141 0.958 no
C14 H142 0.953 no
C14 H143 0.955 no
C15 C16 1.532(9) yes
C15 C17 1.524(9) yes
C15 H151 0.982 no
C16 H161 0.970 no
C16 H162 0.968 no
C16 H163 0.974 no
C17 H171 0.960 no
C17 H172 0.962 no
C17 H173 0.961 no
C18 C19 1.535(8) yes
C18 C20 1.522(8) yes
C18 H181 0.982 no
C19 H191 0.970 no
C19 H192 0.967 no
C19 H193 0.963 no
C20 H201 0.960 no
C20 H202 0.962 no
C20 H203 0.962 no
C21 C22 1.199(7) yes
C22 C23 1.434(7) yes
C23 C24 1.432(7) yes
C23 C28 1.379(7) yes
C24 C25 1.389(7) yes
C25 C26 1.382(8) yes
C26 C27 1.392(7) yes
C27 C28 1.386(7) yes
C27 H271 0.928 no
C28 C31 1.474(7) yes
C29 H291 0.959 no
C29 H292 0.957 no
C29 H293 0.962 no
C30 H301 0.965 no
C30 H302 0.967 no
C30 H303 0.976 no
C31 H311 0.940 no
C32 C33 1.514(9) yes
C32 C34 1.550(10) yes
C32 H321 0.982 no
C33 H331 0.959 no
C33 H332 0.961 no
C33 H333 0.961 no
C34 H341 0.962 no
C34 H342 0.960 no
C34 H343 0.968 no
C35 C36 1.497(9) yes
C35 C37 1.549(9) yes
C35 H351 0.975 no
C36 H361 0.964 no
C36 H362 0.962 no
C36 H363 0.959 no
C37 H371 0.967 no
C37 H372 0.961 no
C37 H373 0.963 no
C38 C39 1.540(9) yes
C38 C40 1.535(9) yes
C38 H381 0.977 no
C39 H391 0.971 no
C39 H392 0.966 no
C39 H393 0.956 no
C40 H401 0.961 no
C40 H402 0.970 no
C40 H403 0.966 no

loop_
_geom_contact_atom_site_label_1
_geom_contact_atom_site_label_2
_geom_contact_distance
_geom_contact_site_symmetry_2
_geom_contact_publ_flag
O1 O4 2.827(6) 1_655 no
O1 C27 3.463(6) . no
O1 C20 3.500(9) 2_667 no
O1 C30 3.51(1) . no
O1 C26 3.548(7) . no
O2 O4 2.965(6) 1_655 no
O2 C28 3.160(7) . no
O2 C23 3.360(7) . no
O2 C31 3.477(7) . no
O2 C27 3.502(8) . no
O3 C31 3.48(1) . no
O4 C9 3.32(1) 1_455 no
O4 C25 3.339(6) 1_455 no
O4 O6 3.375(6) 1_455 no
O4 C26 3.585(7) 1_455 no
O5 O8 2.792(7) 1_655 no
O5 C7 3.524(5) 1_655 no
O5 C10 3.556(9) 1_655 no
O6 C11 2.983(7) 1_655 no
O6 O8 3.098(6) 1_655 no
O6 C8 3.113(6) 1_655 no
O6 C7 3.510(8) 1_655 no
O7 C16 3.546(9) 1_655 no
O8 C6 3.331(7) . no
O8 C29 3.36(1) 1_455 no
O8 C5 3.539(6) . no
O8 C29 3.543(7) 2_656 no
C4 C27 3.599(8) . no
C5 C31 3.459(7) . no
C5 C28 3.536(8) . no
C6 C31 3.462(9) . no
C11 C25 3.443(6) 1_455 no
C23 C27 3.580(7) 2_656 no

loop_
_geom_hbond_atom_site_label_D
_geom_hbond_atom_site_label_H
_geom_hbond_atom_site_label_A
_geom_hbond_site_symmetry_A
_geom_hbond_angle_DHA
_geom_hbond_distance_DH
_geom_hbond_distance_HA
_geom_hbond_distance_DA
_geom_hbond_publ_flag
O1 H501 O4 1_655 154.1 0.83 2.05 2.827(10) yes
O5 H505 O8 1_655 166.7 0.81 2.00 2.793(10) yes

loop_
_geom_torsion_atom_site_label_1
_geom_torsion_atom_site_label_2
_geom_torsion_atom_site_label_3
_geom_torsion_atom_site_label_4
_geom_torsion
_geom_torsion_publ_flag
O1 C4 C3 C2 -1.0(7) no
O1 C4 C3 C8 179.1(5) no
O1 C4 C5 O2 3.5(7) no
O1 C4 C5 C6 176.7(5) no
O2 C5 C4 C3 -175.6(5) no
O2 C5 C6 O3 -3.1(8) no
O2 C5 C6 C7 178.5(5) no
O3 C6 C5 C4 -175.9(5) no
O3 C6 C7 C8 177.0(5) no
O4 C11 C8 C3 174.0(5) no
O4 C11 C8 C7 -9.4(8) no
O5 C24 C23 C22 -1.2(7) no
O5 C24 C23 C28 -179.3(5) no
O5 C24 C25 O6 5.1(8) no
O5 C24 C25 C26 178.6(5) no
O6 C25 C24 C23 -172.2(5) no
O6 C25 C26 O7 -4.6(8) no
O6 C25 C26 C27 173.4(5) no
O7 C26 C25 C24 -177.7(5) no
O7 C26 C27 C28 176.5(5) no
O8 C31 C28 C23 -178.6(6) no
O8 C31 C28 C27 -0.9(9) no
C1 Si1 C12 C13 63.2(5) no
C1 Si1 C12 C14 -60.7(6) no
C1 Si1 C15 C16 -55.3(6) no
C1 Si1 C15 C17 175.1(6) no
C1 Si1 C18 C19 53.7(6) no
C1 Si1 C18 C20 -177.0(4) no
C2 C3 C4 C5 178.2(5) no
C2 C3 C8 C7 -177.2(5) no
C2 C3 C8 C11 -0.6(8) no
C3 C4 C5 C6 -2.4(8) no
C3 C8 C7 C6 0.6(8) no
C4 C3 C8 C7 2.7(8) no
C4 C3 C8 C11 179.4(5) no
C4 C5 O2 C9 -123.0(6) no
C4 C5 C6 C7 5.7(8) no
C5 C4 C3 C8 -1.8(8) no
C5 C6 O3 C10 172.5(6) no
C5 C6 C7 C8 -4.8(8) no
C6 C5 O2 C9 64.0(7) no
C6 C7 C8 C11 -176.1(5) no
C7 C6 O3 C10 -9.2(9) no
C12 Si1 C15 C16 -171.3(5) no
C12 Si1 C15 C17 59.1(7) no
C12 Si1 C18 C19 170.2(5) no
C12 Si1 C18 C20 -60.4(5) no
C13 C12 Si1 C15 177.8(5) no
C13 C12 Si1 C18 -53.7(6) no
C14 C12 Si1 C15 53.9(7) no
C14 C12 Si1 C18 -177.6(6) no
C15 Si1 C18 C19 -64.0(7) no
C15 Si1 C18 C20 65.3(6) no
C16 C15 Si1 C18 64.0(7) no
C17 C15 Si1 C18 -65.6(7) no
C21 Si2 C32 C33 176.1(5) no
C21 Si2 C32 C34 -54.8(6) no
C21 Si2 C35 C36 -31.9(8) no
C21 Si2 C35 C37 -162.0(6) no
C21 Si2 C38 C39 -66.7(5) no
C21 Si2 C38 C40 59.4(7) no
C22 C23 C24 C25 176.3(5) no
C22 C23 C28 C27 -177.2(5) no
C22 C23 C28 C31 0.4(8) no
C23 C24 C25 C26 1.3(8) no
C23 C28 C27 C26 0.8(8) no
C24 C23 C28 C27 0.9(8) no
C24 C23 C28 C31 178.5(5) no
C24 C25 O6 C29 -120.5(6) no
C24 C25 C26 C27 0.3(8) no
C25 C24 C23 C28 -1.9(8) no
C25 C26 O7 C30 177.0(5) no
C25 C26 C27 C28 -1.4(8) no
C26 C25 O6 C29 66.0(7) no
C26 C27 C28 C31 -176.9(5) no
C27 C26 O7 C30 -0.9(8) no
C32 Si2 C35 C36 -147.5(7) no
C32 Si2 C35 C37 82.5(7) no
C32 Si2 C38 C39 49.3(6) no
C32 Si2 C38 C40 175.3(6) no
C33 C32 Si2 C35 -67.6(6) no
C33 C32 Si2 C38 59.3(7) no
C34 C32 Si2 C35 61.4(7) no
C34 C32 Si2 C38 -171.7(6) no
C35 Si2 C38 C39 174.6(5) no
C35 Si2 C38 C40 -59.3(7) no
C36 C35 Si2 C38 87.0(7) no
C37 C35 Si2 C38 -43.1(7) no
